data_7113184
loop_
_publ_author_name
'Selby, Jonathan D.'
'Manley, Catherine D.'
'Feliz, Marta'
'Schwarz, Andrew D.'
'Clot, Eric'
'Mountford, Philip'

_publ_section_title
;
 New ligand platforms for developing the chemistry of the Ti=N--NR2
 functional group and the insertion of alkynes into the N--N bond of a
 Ti=N--NPh2 ligand
;
_journal_coden_ASTM CHCOFS
_journal_issue 46
_journal_name_full
;
 Chemical Communications (Cambridge, United Kingdom)
;
_journal_page_first 4937
_journal_page_last 4939
_journal_paper_doi 10.1039/b711941k
_journal_year 2007
_chemical_formula_moiety 'C28 H44 N6 Si2 Ti1'
_chemical_formula_sum 'C28 H44 N6 Si2 Ti'
_chemical_formula_weight 568.77
_chemical_name_common Ti(MeN(CH2CH2SiMe3)2)(NNNPh2)(py)
_chemical_name_systematic Ti{MeN(CH2CH2SiMe3)2}(NNNPh2)(py)
_space_group_IT_number 2
_symmetry_cell_setting triclinic
_symmetry_space_group_name_Hall '-P 1'
_symmetry_space_group_name_H-M 'P -1'
_atom_sites_solution_hydrogens geom
_atom_sites_solution_primary direct
_atom_sites_solution_secondary difmap
_cell_angle_alpha 89.726(3)
_cell_angle_beta 77.178(2)
_cell_angle_gamma 85.912(3)
_cell_formula_units_Z 2
_cell_length_a 10.1794(5)
_cell_length_b 11.1800(7)
_cell_length_c 13.8952(8)
_cell_measurement_reflns_used 4943
_cell_measurement_temperature 150
_cell_measurement_theta_max 26
_cell_measurement_theta_min 5
_cell_volume 1537.90(15)
_computing_cell_refinement 'DENZO/SCALEPACK (Otwinowski & Minor, 1997)'
_computing_data_collection 'COLLECT (Nonius, 1997-2001).'
_computing_data_reduction 'DENZO/SCALEPACK (Otwinowski & Minor, 1997)'
_computing_molecular_graphics 'CAMERON (Watkin et al., 1996)'
_computing_publication_material 'CRYSTALS (Betteridge et al., 2003)'
_computing_structure_refinement 'CRYSTALS (Betteridge et al., 2003)'
_computing_structure_solution 'SIR92 (Altomare et al., 1994)'
_diffrn_ambient_temperature 150
_diffrn_measured_fraction_theta_full 0.986
_diffrn_measured_fraction_theta_max 0.984
_diffrn_measurement_device_type 'Nonius KappaCCD'
_diffrn_measurement_method \w
_diffrn_radiation_monochromator graphite
_diffrn_radiation_type 'Mo K\a'
_diffrn_radiation_wavelength 0.71073
_diffrn_reflns_av_R_equivalents 0.055
_diffrn_reflns_limit_h_max 12
_diffrn_reflns_limit_h_min -12
_diffrn_reflns_limit_k_max 13
_diffrn_reflns_limit_k_min -13
_diffrn_reflns_limit_l_max 16
_diffrn_reflns_limit_l_min -16
_diffrn_reflns_number 9697
_diffrn_reflns_theta_full 25.117
_diffrn_reflns_theta_max 25.630
_diffrn_reflns_theta_min 5.145
_diffrn_standards_number 0
_exptl_absorpt_coefficient_mu 0.383
_exptl_absorpt_correction_T_max 0.98
_exptl_absorpt_correction_T_min 0.98
_exptl_absorpt_correction_type multi-scan
_exptl_absorpt_process_details 'DENZO/SCALEPACK (Otwinowski & Minor, 1997)'
_exptl_crystal_colour green
_exptl_crystal_density_diffrn 1.228
_exptl_crystal_description plate
_exptl_crystal_F_000 608
_exptl_crystal_size_max 0.20
_exptl_crystal_size_mid 0.04
_exptl_crystal_size_min 0.04
_refine_diff_density_max 1.05
_refine_diff_density_min -0.84
_refine_ls_extinction_method None
_refine_ls_goodness_of_fit_ref 1.2067
_refine_ls_hydrogen_treatment constr
_refine_ls_matrix_type full
_refine_ls_number_parameters 379
_refine_ls_number_reflns 3146
_refine_ls_number_restraints 114
_refine_ls_R_factor_all 0.1286
_refine_ls_R_factor_gt 0.0728
_refine_ls_shift/su_max 0.004
_refine_ls_structure_factor_coef F
_refine_ls_weighting_details
;
Method, part 1, Chebychev polynomial, (Watkin, 1994, Prince, 1982)
[weight] = 1.0/[A~0~*T~0~(x)+A~1~*T~1~(x) ... +A~n-1~]*T~n-1~(x)]
where A~i~ are the Chebychev coefficients listed below and x= Fcalc/Fmax
Method = Robust Weighting (Prince, 1982)
W = [weight] * [1-(deltaF/6*sigmaF)^2^]^2^
A~i~ are:
1.16 0.913E-01 0.941 -0.622E-01 0.234
;
_refine_ls_weighting_scheme calc
_refine_ls_wR_factor_all 0.1097
_refine_ls_wR_factor_gt 0.0800
_refine_ls_wR_factor_ref 0.0800
_reflns_limit_h_max 12
_reflns_limit_h_min -11
_reflns_limit_k_max 13
_reflns_limit_k_min -13
_reflns_limit_l_max 16
_reflns_limit_l_min 0
_reflns_number_gt 3146
_reflns_number_total 5728
_reflns_threshold_expression I>3.0\s(I)
_oxford_diffrn_Wilson_B_factor 0.00
_oxford_diffrn_Wilson_scale 0.00
_oxford_refine_ls_scale 0.3650(12)
_cod_duplicate_entry 7102305
_cod_data_source_file b711941k.txt
_cod_data_source_block Compound_2
_cod_depositor_comments
;
The following automatic conversions were performed:

'_symmetry_cell_setting' value 'Triclinic' changed to 'triclinic'
according to
/usr/data/users/saulius/automatic-downloads/retrospective/RSC/lib/dictionaries/cif_core.dic
dictionary named 'cif_core.dic' version 2.4.2 from 2011-04-26.

Automatic conversion script
Id: cif_fix_values 2281 2013-09-26 08:29:07Z andrius 
;
_cod_original_sg_symbol_H-M 'P -1 '
_cod_original_formula_sum 'C28 H44 N6 Si2 Ti1'
_cod_database_code 7113184

loop_
_symmetry_equiv_pos_as_xyz
x,y,z
-x,-y,-z

loop_
_atom_site_label
_atom_site_type_symbol
_atom_site_fract_x
_atom_site_fract_y
_atom_site_fract_z
_atom_site_U_iso_or_equiv
_atom_site_occupancy
_atom_site_adp_type
_atom_site_refinement_flags_posn
_atom_site_refinement_flags_adp
Ti1 Ti 1.02802(10) 0.26639(10) 0.22363(7) 0.0284 1.0000 Uani . .
N1 N 1.0205(5) 0.1170(4) 0.2566(3) 0.0314 1.0000 Uani . .
N2 N 1.0195(5) -0.0001(5) 0.2834(4) 0.0358 1.0000 Uani . .
N3 N 0.8692(4) 0.3740(4) 0.2977(3) 0.0300 1.0000 Uani . .
N4 N 1.2118(4) 0.3074(4) 0.1455(3) 0.0363 1.0000 Uani D .
N5 N 1.1113(4) 0.3435(4) 0.3428(3) 0.0291 1.0000 Uani . .
N6 N 0.9377(5) 0.2622(6) 0.0927(4) 0.0487 1.0000 Uani . U
Si1 Si 0.69819(16) 0.35603(16) 0.32181(12) 0.0356 1.0000 Uani . .
Si2 Si 1.3111(2) 0.2605(2) 0.03302(12) 0.0546 1.0000 Uani D U
C1 C 0.8947(5) -0.0365(5) 0.3429(4) 0.0342 1.0000 Uani . .
C2 C 0.8398(6) 0.0202(6) 0.4336(5) 0.0399 1.0000 Uani . .
C3 C 0.7175(7) -0.0126(7) 0.4905(5) 0.0495 1.0000 Uani . .
C4 C 0.6509(7) -0.1018(7) 0.4596(6) 0.0519 1.0000 Uani . .
C5 C 0.7055(7) -0.1592(7) 0.3704(7) 0.0565 1.0000 Uani . .
C6 C 0.8274(7) -0.1266(6) 0.3115(5) 0.0458 1.0000 Uani . .
C7 C 1.1400(6) -0.0689(6) 0.2829(4) 0.0342 1.0000 Uani . .
C8 C 1.2648(6) -0.0203(6) 0.2402(4) 0.0405 1.0000 Uani . .
C9 C 1.3839(6) -0.0894(7) 0.2367(5) 0.0491 1.0000 Uani . .
C10 C 1.3864(6) -0.2035(8) 0.2736(5) 0.0529 1.0000 Uani . .
C11 C 1.2646(7) -0.2510(7) 0.3155(5) 0.0476 1.0000 Uani . .
C12 C 1.1427(6) -0.1848(6) 0.3214(5) 0.0400 1.0000 Uani . .
C13 C 0.9027(6) 0.4718(5) 0.3560(5) 0.0367 1.0000 Uani . .
C14 C 1.0554(6) 0.4693(5) 0.3450(4) 0.0328 1.0000 Uani . .
C15 C 1.2596(5) 0.3347(7) 0.3109(4) 0.0429 1.0000 Uani . .
C16 C 1.2997(7) 0.3688(8) 0.2036(5) 0.0522 1.0000 Uani . .
C17 C 1.0699(6) 0.2869(6) 0.4405(4) 0.0356 1.0000 Uani . .
C18 C 0.6249(8) 0.3411(8) 0.4573(6) 0.0617 1.0000 Uani . .
C19 C 0.6568(6) 0.2208(6) 0.2598(6) 0.0486 1.0000 Uani . .
C20 C 0.6068(7) 0.4911(7) 0.2826(7) 0.0623 1.0000 Uani . .
C21 C 1.4298(10) 0.3691(8) -0.0260(6) 0.1157 1.0000 Uani D U
C24 C 0.919(2) 0.386(2) 0.0511(19) 0.0480 0.5000 Uani . U
C241 C 0.900(2) 0.348(2) 0.0513(19) 0.0433 0.5000 Uani . U
C25 C 0.8672(16) 0.407(2) -0.0317(13) 0.0536 0.5000 Uani . U
C251 C 0.8428(17) 0.3466(18) -0.0295(14) 0.0452 0.5000 Uani . U
C26 C 0.8294(16) 0.302(3) -0.0779(14) 0.0557 0.5000 Uani . U
C261 C 0.8138(17) 0.2310(19) -0.0600(15) 0.0441 0.5000 Uani . U
C27 C 0.854(2) 0.189(3) -0.0369(13) 0.0566 0.5000 Uani . U
C271 C 0.8485(19) 0.1287(18) -0.0173(13) 0.0508 0.5000 Uani . U
C28 C 0.897(2) 0.178(2) 0.0455(17) 0.0538 0.5000 Uani . U
C281 C 0.916(2) 0.143(2) 0.0614(16) 0.0488 0.5000 Uani . U
H21 H 0.8892 0.0844 0.4569 0.0483 1.0000 Uiso R .
H31 H 0.6781 0.0298 0.5547 0.0588 1.0000 Uiso R .
H41 H 0.5632 -0.1256 0.5007 0.0648 1.0000 Uiso R .
H51 H 0.6575 -0.2248 0.3475 0.0713 1.0000 Uiso R .
H61 H 0.8662 -0.1678 0.2467 0.0597 1.0000 Uiso R .
H81 H 1.2650 0.0629 0.2134 0.0503 1.0000 Uiso R .
H91 H 1.4716 -0.0549 0.2071 0.0592 1.0000 Uiso R .
H101 H 1.4740 -0.2516 0.2702 0.0677 1.0000 Uiso R .
H111 H 1.2656 -0.3342 0.3420 0.0596 1.0000 Uiso R .
H121 H 1.0559 -0.2195 0.3532 0.0484 1.0000 Uiso R .
H131 H 0.8597 0.4597 0.4271 0.0496 1.0000 Uiso R .
H132 H 0.8676 0.5506 0.3339 0.0496 1.0000 Uiso R .
H141 H 1.0776 0.5134 0.4011 0.0442 1.0000 Uiso R .
H142 H 1.0955 0.5084 0.2814 0.0442 1.0000 Uiso R .
H151 H 1.2986 0.3890 0.3525 0.0534 1.0000 Uiso R .
H152 H 1.2950 0.2501 0.3179 0.0534 1.0000 Uiso R .
H161 H 1.3972 0.3448 0.1755 0.0674 1.0000 Uiso R .
H162 H 1.2834 0.4576 0.1984 0.0674 1.0000 Uiso R .
H171 H 1.1089 0.2019 0.4370 0.0452 1.0000 Uiso R .
H172 H 1.1034 0.3321 0.4911 0.0452 1.0000 Uiso R .
H173 H 0.9691 0.2884 0.4594 0.0452 1.0000 Uiso R .
H181 H 0.5258 0.3311 0.4682 0.0706 1.0000 Uiso R .
H182 H 0.6396 0.4145 0.4932 0.0706 1.0000 Uiso R .
H183 H 0.6704 0.2693 0.4825 0.0706 1.0000 Uiso R .
H191 H 0.5569 0.2140 0.2762 0.0610 1.0000 Uiso R .
H192 H 0.7027 0.1480 0.2833 0.0610 1.0000 Uiso R .
H193 H 0.6892 0.2275 0.1867 0.0610 1.0000 Uiso R .
H201 H 0.5076 0.4805 0.2973 0.0746 1.0000 Uiso R .
H202 H 0.6239 0.5634 0.3189 0.0746 1.0000 Uiso R .
H203 H 0.6403 0.5020 0.2101 0.0746 1.0000 Uiso R .
H241 H 0.9444 0.4553 0.0862 0.0609 0.5000 Uiso R .
H251 H 0.8552 0.4883 -0.0595 0.0672 0.5000 Uiso R .
H261 H 0.7873 0.3100 -0.1363 0.0691 0.5000 Uiso R .
H271 H 0.8362 0.1156 -0.0716 0.0698 0.5000 Uiso R .
H281 H 0.9041 0.0961 0.0735 0.0601 0.5000 Uiso R .
H2411 H 0.9182 0.4280 0.0755 0.0484 0.5000 Uiso R .
H2511 H 0.8196 0.4221 -0.0629 0.0528 0.5000 Uiso R .
H2611 H 0.7674 0.2267 -0.1161 0.0535 0.5000 Uiso R .
H2711 H 0.8299 0.0489 -0.0415 0.0609 0.5000 Uiso R .
H2811 H 0.9421 0.0707 0.0978 0.0614 0.5000 Uiso R .
C23 C 1.4467(10) 0.1483(11) 0.0406(4) 0.1089 1.0000 Uani D U
C22 C 1.2191(7) 0.2314(14) -0.0598(5) 0.1160 1.0000 Uani D U
H211 H 1.4837 0.3361 -0.0907 0.1301 1.0000 Uiso R .
H212 H 1.4921 0.3852 0.0182 0.1301 1.0000 Uiso R .
H213 H 1.3783 0.4455 -0.0372 0.1301 1.0000 Uiso R .
H221 H 1.2835 0.2048 -0.1226 0.1354 1.0000 Uiso R .
H222 H 1.1648 0.3058 -0.0717 0.1354 1.0000 Uiso R .
H223 H 1.1573 0.1666 -0.0360 0.1354 1.0000 Uiso R .
H231 H 1.4996 0.1258 -0.0273 0.1237 1.0000 Uiso R .
H232 H 1.5078 0.1812 0.0796 0.1237 1.0000 Uiso R .
H233 H 1.4066 0.0758 0.0740 0.1237 1.0000 Uiso R .

loop_
_atom_site_aniso_label
_atom_site_aniso_U_11
_atom_site_aniso_U_22
_atom_site_aniso_U_33
_atom_site_aniso_U_23
_atom_site_aniso_U_13
_atom_site_aniso_U_12
Ti1 0.0226(5) 0.0387(7) 0.0235(5) -0.0070(4) -0.0036(4) -0.0042(4)
N1 0.029(2) 0.032(3) 0.033(2) -0.007(2) -0.0049(19) -0.003(2)
N2 0.023(2) 0.037(3) 0.044(3) -0.005(2) 0.000(2) 0.003(2)
N3 0.026(2) 0.036(3) 0.030(2) -0.007(2) -0.0095(19) -0.002(2)
N4 0.033(3) 0.052(3) 0.023(2) -0.001(2) -0.0045(19) -0.004(2)
N5 0.023(2) 0.038(3) 0.026(2) -0.006(2) -0.0054(18) -0.007(2)
N6 0.029(2) 0.081(4) 0.036(3) -0.018(3) -0.008(2) 0.001(3)
Si1 0.0251(8) 0.0410(11) 0.0392(9) -0.0123(8) -0.0043(7) -0.0012(7)
Si2 0.0477(11) 0.0830(16) 0.0249(9) 0.0011(9) 0.0019(7) 0.0196(10)
C1 0.023(3) 0.034(3) 0.045(3) -0.004(3) -0.008(2) 0.003(2)
C2 0.033(3) 0.037(4) 0.048(4) -0.010(3) -0.005(3) -0.004(3)
C3 0.034(3) 0.053(4) 0.055(4) 0.002(3) 0.002(3) 0.002(3)
C4 0.027(3) 0.045(4) 0.080(5) 0.010(4) -0.006(3) 0.001(3)
C5 0.043(4) 0.038(4) 0.099(6) 0.003(4) -0.033(4) -0.014(3)
C6 0.044(4) 0.041(4) 0.056(4) -0.008(3) -0.017(3) -0.004(3)
C7 0.029(3) 0.041(4) 0.034(3) -0.014(3) -0.010(2) 0.002(3)
C8 0.032(3) 0.054(4) 0.033(3) -0.016(3) -0.004(3) 0.002(3)
C9 0.030(3) 0.070(5) 0.046(4) -0.017(4) -0.008(3) 0.008(3)
C10 0.031(4) 0.070(6) 0.057(4) -0.023(4) -0.015(3) 0.015(3)
C11 0.039(4) 0.051(4) 0.055(4) -0.016(3) -0.019(3) 0.009(3)
C12 0.039(3) 0.035(4) 0.046(4) -0.015(3) -0.012(3) 0.002(3)
C13 0.034(3) 0.030(3) 0.048(4) -0.009(3) -0.012(3) 0.000(3)
C14 0.038(3) 0.028(3) 0.035(3) -0.002(2) -0.011(2) -0.007(3)
C15 0.021(3) 0.074(5) 0.034(3) -0.016(3) -0.007(2) -0.001(3)
C16 0.034(3) 0.077(5) 0.044(4) -0.016(4) -0.001(3) -0.019(3)
C17 0.043(3) 0.040(4) 0.027(3) -0.004(2) -0.014(2) -0.008(3)
C18 0.059(5) 0.064(5) 0.053(4) -0.016(4) 0.011(4) -0.019(4)
C19 0.028(3) 0.053(4) 0.066(4) -0.023(4) -0.014(3) 0.000(3)
C20 0.035(4) 0.056(5) 0.098(6) -0.013(4) -0.023(4) 0.007(3)
C21 0.079(5) 0.180(8) 0.075(5) 0.012(6) 0.002(5) 0.022(6)
C24 0.024(6) 0.083(8) 0.040(6) -0.006(7) -0.014(5) 0.000(6)
C241 0.027(6) 0.064(8) 0.040(6) -0.028(6) -0.016(5) 0.012(6)
C25 0.034(6) 0.090(9) 0.040(6) -0.002(7) -0.014(5) -0.007(7)
C251 0.037(6) 0.059(7) 0.043(6) -0.029(6) -0.022(5) 0.017(6)
C26 0.042(6) 0.093(9) 0.040(6) -0.003(7) -0.020(5) -0.021(7)
C261 0.039(6) 0.051(7) 0.046(7) -0.027(6) -0.025(5) 0.018(6)
C27 0.048(7) 0.088(10) 0.040(7) -0.007(7) -0.019(5) -0.022(7)
C271 0.053(6) 0.058(7) 0.045(7) -0.023(6) -0.024(5) 0.015(6)
C28 0.039(6) 0.082(9) 0.043(7) -0.012(7) -0.014(6) -0.012(6)
C281 0.043(6) 0.068(8) 0.039(6) -0.020(6) -0.022(5) 0.009(6)
C23 0.069(5) 0.192(8) 0.052(4) -0.022(5) 0.000(4) 0.047(6)
C22 0.091(6) 0.188(8) 0.059(5) -0.017(6) -0.008(5) 0.031(6)

loop_
_atom_type_symbol
_atom_type_scat_dispersion_real
_atom_type_scat_dispersion_imag
_atom_type_scat_Cromer_Mann_a1
_atom_type_scat_Cromer_Mann_b1
_atom_type_scat_Cromer_Mann_a2
_atom_type_scat_Cromer_Mann_b2
_atom_type_scat_Cromer_Mann_a3
_atom_type_scat_Cromer_Mann_b3
_atom_type_scat_Cromer_Mann_a4
_atom_type_scat_Cromer_Mann_b4
_atom_type_scat_Cromer_Mann_c
_atom_type_scat_source
C 0.0033 0.0016 2.3100 20.8439 1.0200 10.2075 1.5886 0.5687 0.8650 51.6512 0.2156 'International Tables Vol C 4.2.6.8 and 6.1.1.4'
H 0.0000 0.0000 0.4930 10.5109 0.3229 26.1257 0.1402 3.1424 0.0408 57.7998 0.0030 'International Tables Vol C 4.2.6.8 and 6.1.1.4'
N 0.0061 0.0033 12.2126 0.0057 3.1322 9.8933 2.0125 28.9975 1.1663 0.5826 -11.5290 'International Tables Vol C 4.2.6.8 and 6.1.1.4'
Ti 0.2776 0.4457 9.7595 7.8508 7.3558 0.5000 1.6991 35.6338 1.9021 116.1050 1.2807 'International Tables Vol C 4.2.6.8 and 6.1.1.4'
Si 0.0817 0.0704 6.2915 2.4386 3.0353 32.3337 1.9891 0.6785 1.5410 81.6937 1.1407 'International Tables Vol C 4.2.6.8 and 6.1.1.4'

loop_
_geom_angle_atom_site_label_1
_geom_angle_atom_site_label_2
_geom_angle_atom_site_label_3
_geom_angle
_geom_angle_publ_flag
N1 Ti1 N3 113.8(2) yes
N1 Ti1 N4 113.7(2) yes
N3 Ti1 N4 130.5(2) yes
N1 Ti1 N5 102.1(2) yes
N3 Ti1 N5 77.75(17) yes
N4 Ti1 N5 79.64(17) yes
N1 Ti1 N6 99.3(2) yes
N3 Ti1 N6 91.07(19) yes
N4 Ti1 N6 94.38(19) yes
N5 Ti1 N6 158.4(2) yes
Ti1 N1 N2 177.7(4) yes
N1 N2 C1 116.1(4) yes
N1 N2 C7 120.9(5) yes
C1 N2 C7 119.5(5) yes
Ti1 N3 Si1 130.5(3) yes
Ti1 N3 C13 115.8(3) yes
Si1 N3 C13 112.6(4) yes
Ti1 N4 Si2 133.8(3) yes
Ti1 N4 C16 115.9(3) yes
Si2 N4 C16 108.5(4) yes
Ti1 N5 C14 101.2(3) yes
Ti1 N5 C15 108.1(3) yes
C14 N5 C15 111.4(5) yes
Ti1 N5 C17 114.8(3) yes
C14 N5 C17 111.2(4) yes
C15 N5 C17 109.9(5) yes
Ti1 N6 C24 112.1(10) yes
Ti1 N6 C241 125.8(10) yes
C24 N6 C241 15.1(16) yes
Ti1 N6 C28 134.1(10) yes
C24 N6 C28 113.8(14) yes
C241 N6 C28 99.8(14) yes
Ti1 N6 C281 114.5(9) yes
C24 N6 C281 133.3(13) yes
C241 N6 C281 119.6(13) yes
C28 N6 C281 19.9(12) yes
N3 Si1 C18 112.0(3) yes
N3 Si1 C19 112.8(3) yes
C18 Si1 C19 106.9(4) yes
N3 Si1 C20 110.1(3) yes
C18 Si1 C20 105.6(4) yes
C19 Si1 C20 109.2(3) yes
N4 Si2 C21 114.28(10) yes
N4 Si2 C23 114.50(10) yes
C21 Si2 C23 92.5(6) yes
N4 Si2 C22 114.70(10) yes
C21 Si2 C22 103.3(5) yes
C23 Si2 C22 114.9(5) yes
N2 C1 C2 119.8(5) yes
N2 C1 C6 121.0(5) yes
C2 C1 C6 119.2(6) yes
C1 C2 C3 120.1(6) yes
C1 C2 H21 119.2 no
C3 C2 H21 120.7 no
C2 C3 C4 120.7(7) yes
C2 C3 H31 119.4 no
C4 C3 H31 119.8 no
C3 C4 C5 119.5(6) yes
C3 C4 H41 120.7 no
C5 C4 H41 119.8 no
C4 C5 C6 120.6(7) yes
C4 C5 H51 119.8 no
C6 C5 H51 119.5 no
C5 C6 C1 119.9(6) yes
C5 C6 H61 120.5 no
C1 C6 H61 119.7 no
N2 C7 C8 118.9(6) yes
N2 C7 C12 122.6(5) yes
C8 C7 C12 118.5(5) yes
C7 C8 C9 119.1(7) yes
C7 C8 H81 119.7 no
C9 C8 H81 121.2 no
C8 C9 C10 122.4(7) yes
C8 C9 H91 119.0 no
C10 C9 H91 118.6 no
C9 C10 C11 118.6(6) yes
C9 C10 H101 120.8 no
C11 C10 H101 120.6 no
C10 C11 C12 121.1(7) yes
C10 C11 H111 119.1 no
C12 C11 H111 119.8 no
C7 C12 C11 120.3(6) yes
C7 C12 H121 119.5 no
C11 C12 H121 120.2 no
N3 C13 C14 110.0(5) yes
N3 C13 H131 108.5 no
C14 C13 H131 108.6 no
N3 C13 H132 109.9 no
C14 C13 H132 110.3 no
H131 C13 H132 109.5 no
C13 C14 N5 109.3(5) yes
C13 C14 H141 110.4 no
N5 C14 H141 109.8 no
C13 C14 H142 108.6 no
N5 C14 H142 109.3 no
H141 C14 H142 109.5 no
N5 C15 C16 109.4(5) yes
N5 C15 H151 109.8 no
C16 C15 H151 110.2 no
N5 C15 H152 109.4 no
C16 C15 H152 108.5 no
H151 C15 H152 109.5 no
N4 C16 C15 109.1(5) yes
N4 C16 H161 109.8 no
C15 C16 H161 111.0 no
N4 C16 H162 108.7 no
C15 C16 H162 108.7 no
H161 C16 H162 109.5 no
N5 C17 H171 109.6 no
N5 C17 H172 109.6 no
H171 C17 H172 109.5 no
N5 C17 H173 109.2 no
H171 C17 H173 109.5 no
H172 C17 H173 109.5 no
Si1 C18 H181 109.6 no
Si1 C18 H182 109.7 no
H181 C18 H182 109.5 no
Si1 C18 H183 109.1 no
H181 C18 H183 109.5 no
H182 C18 H183 109.5 no
Si1 C19 H191 109.8 no
Si1 C19 H192 109.0 no
H191 C19 H192 109.5 no
Si1 C19 H193 109.6 no
H191 C19 H193 109.5 no
H192 C19 H193 109.5 no
Si1 C20 H201 109.8 no
Si1 C20 H202 109.6 no
H201 C20 H202 109.5 no
Si1 C20 H203 108.9 no
H201 C20 H203 109.5 no
H202 C20 H203 109.5 no
Si2 C21 H211 109.9 no
Si2 C21 H212 109.2 no
H211 C21 H212 109.5 no
Si2 C21 H213 109.3 no
H211 C21 H213 109.5 no
H212 C21 H213 109.5 no
N6 C24 C25 123.2(18) yes
N6 C24 H241 117.7 no
C25 C24 H241 119.0 no
N6 C241 C251 126.4(17) yes
N6 C241 H2411 116.4 no
C251 C241 H2411 117.1 no
C24 C25 C26 116.3(19) yes
C24 C25 H251 123.3 no
C26 C25 H251 120.4 no
C241 C251 C261 115.8(17) yes
C241 C251 H2511 121.9 no
C261 C251 H2511 122.3 no
C25 C26 C27 117.5(16) yes
C25 C26 H261 121.4 no
C27 C26 H261 121.1 no
C251 C261 C271 122.7(17) yes
C251 C261 H2611 118.2 no
C271 C261 H2611 119.1 no
C26 C27 C28 122(2) yes
C26 C27 H271 118.5 no
C28 C27 H271 119.8 no
C261 C271 C281 115.5(17) yes
C261 C271 H2711 121.1 no
C281 C271 H2711 123.4 no
C27 C28 N6 127(2) yes
C27 C28 H281 117.4 no
N6 C28 H281 115.6 no
N6 C281 C271 119.8(16) yes
N6 C281 H2811 120.3 no
C271 C281 H2811 119.8 no
C24 H241 H2411 19.3 no
C241 H2411 H241 154.5 no
Si2 C23 H231 109.8 no
Si2 C23 H232 109.7 no
H231 C23 H232 109.5 no
Si2 C23 H233 108.9 no
H231 C23 H233 109.5 no
H232 C23 H233 109.5 no
Si2 C22 H221 109.9 no
Si2 C22 H222 109.7 no
H221 C22 H222 109.5 no
Si2 C22 H223 108.8 no
H221 C22 H223 109.5 no
H222 C22 H223 109.5 no

loop_
_geom_bond_atom_site_label_1
_geom_bond_atom_site_label_2
_geom_bond_distance
_geom_bond_publ_flag
Ti1 N1 1.733(5) yes
Ti1 N3 2.029(5) yes
Ti1 N4 2.026(5) yes
Ti1 N5 2.224(4) yes
Ti1 N6 2.215(5) yes
N1 N2 1.359(7) yes
N2 C1 1.438(7) yes
N2 C7 1.399(7) yes
N3 Si1 1.724(5) yes
N3 C13 1.467(7) yes
N4 Si2 1.723(5) yes
N4 C16 1.529(8) yes
N5 C14 1.477(7) yes
N5 C15 1.471(7) yes
N5 C17 1.483(7) yes
N6 C24 1.51(3) yes
N6 C241 1.20(3) yes
N6 C28 1.29(3) yes
N6 C281 1.45(2) yes
Si1 C18 1.876(8) yes
Si1 C19 1.863(7) yes
Si1 C20 1.860(8) yes
Si2 C21 1.835(8) yes
Si2 C23 1.819(7) yes
Si2 C22 1.797(8) yes
C1 C2 1.395(8) yes
C1 C6 1.383(9) yes
C2 C3 1.391(9) yes
C2 H21 1.000 no
C3 C4 1.367(10) yes
C3 H31 1.000 no
C4 C5 1.382(11) yes
C4 H41 1.000 no
C5 C6 1.397(10) yes
C5 H51 1.000 no
C6 H61 1.000 no
C7 C8 1.422(9) yes
C7 C12 1.401(9) yes
C8 C9 1.382(9) yes
C8 H81 1.000 no
C9 C10 1.373(11) yes
C9 H91 1.000 no
C10 C11 1.388(10) yes
C10 H101 1.000 no
C11 C12 1.385(9) yes
C11 H111 1.000 no
C12 H121 1.000 no
C13 C14 1.525(8) yes
C13 H131 1.000 no
C13 H132 1.000 no
C14 H141 1.000 no
C14 H142 1.000 no
C15 C16 1.511(9) yes
C15 H151 1.000 no
C15 H152 1.000 no
C16 H161 1.000 no
C16 H162 1.000 no
C17 H171 1.000 no
C17 H172 1.000 no
C17 H173 1.000 no
C18 H181 1.000 no
C18 H182 1.000 no
C18 H183 1.000 no
C19 H191 1.000 no
C19 H192 1.000 no
C19 H193 1.000 no
C20 H201 1.000 no
C20 H202 1.000 no
C20 H203 1.000 no
C21 H211 1.000 no
C21 H212 1.000 no
C21 H213 1.000 no
C24 C25 1.38(3) yes
C24 H241 1.000 no
C241 C251 1.38(3) yes
C241 H2411 1.000 no
C25 C26 1.45(3) yes
C25 H251 1.000 no
C251 C261 1.43(3) yes
C251 H2511 1.000 no
C26 C27 1.41(3) yes
C26 H261 1.000 no
C261 C271 1.35(3) yes
C261 H2611 1.000 no
C27 C28 1.32(3) yes
C27 H271 1.000 no
C271 C281 1.43(3) yes
C271 H2711 1.000 no
C28 H281 1.000 no
C281 H2811 1.000 no
H241 H2411 0.464 no
C23 H231 1.000 no
C23 H232 1.000 no
C23 H233 1.000 no
C22 H221 1.000 no
C22 H222 1.000 no
C22 H223 1.000 no
